data_2239075
loop_
_publ_author_name
'Smith, Graham'

_publ_section_title
;
 Poly[\m~5~-{hydrogen bis[(<i>E</i>)-cinnamato]}-caesium]
;
_journal_coeditor_code WM2798
_journal_issue 2
_journal_name_full 'Acta Crystallographica Section E'
_journal_page_first m43
_journal_page_last m44
_journal_paper_doi 10.1107/S1600536814000804
_journal_volume 70
_journal_year 2014
_chemical_formula_iupac '[Cs (C9 H7 O2) (C9 H8 O2)]'
_chemical_formula_moiety 'C18 H15 Cs O4'
_chemical_formula_sum 'C18 H15 Cs O4'
_chemical_formula_weight 428.21
_chemical_name_common 'caesium cinnamate cinnamic acid'
_chemical_name_systematic
;
Poly[\m~5~-{hydrogen bis[(<i>E</i>)-cinnamato]}-caesium]
;
_space_group_IT_number 13
_symmetry_cell_setting monoclinic
_symmetry_space_group_name_Hall '-P 2yc'
_symmetry_space_group_name_H-M 'P 1 2/c 1'
_atom_sites_solution_hydrogens geom
_atom_sites_solution_primary direct
_atom_sites_solution_secondary difmap
_audit_creation_method SHELXL97
_cell_angle_alpha 90.00
_cell_angle_beta 98.733(6)
_cell_angle_gamma 90.00
_cell_formula_units_Z 4
_cell_length_a 7.8608(6)
_cell_length_b 5.6985(7)
_cell_length_c 38.817(3)
_cell_measurement_reflns_used 1674
_cell_measurement_temperature 200.0(10)
_cell_measurement_theta_max 28.16
_cell_measurement_theta_min 3.59
_cell_volume 1718.6(3)
_computing_cell_refinement 'CrysAlis PRO (Agilent, 2013)'
_computing_data_collection 'CrysAlis PRO (Agilent, 2013)'
_computing_data_reduction 'CrysAlis PRO (Agilent, 2013)'
_computing_molecular_graphics 'PLATON (Spek, 2009)'
_computing_publication_material 'PLATON (Spek, 2009)'
_computing_structure_refinement 'SHELXL97 (Sheldrick, 2008) within WinGX (Farrugia, 2012)'
_computing_structure_solution 'SHELXS97 (Sheldrick, 2008)'
_diffrn_ambient_temperature 200.0(10)
_diffrn_detector_area_resol_mean 16.077
_diffrn_measured_fraction_theta_full 0.998
_diffrn_measured_fraction_theta_max 0.998
_diffrn_measurement_device_type 'Oxford Diffraction Gemini-S CCD-detector'
_diffrn_measurement_method '\w scans'
_diffrn_radiation_monochromator graphite
_diffrn_radiation_source 'Enhance (Mo) X-ray source'
_diffrn_radiation_type MoK\a
_diffrn_radiation_wavelength 0.71073
_diffrn_reflns_av_R_equivalents 0.0457
_diffrn_reflns_av_sigmaI/netI 0.0645
_diffrn_reflns_limit_h_max 9
_diffrn_reflns_limit_h_min -9
_diffrn_reflns_limit_k_max 7
_diffrn_reflns_limit_k_min -7
_diffrn_reflns_limit_l_max 47
_diffrn_reflns_limit_l_min -11
_diffrn_reflns_number 6675
_diffrn_reflns_theta_full 26.00
_diffrn_reflns_theta_max 26.00
_diffrn_reflns_theta_min 3.19
_diffrn_standards_number 0
_exptl_absorpt_coefficient_mu 2.171
_exptl_absorpt_correction_T_max 0.980
_exptl_absorpt_correction_T_min 0.711
_exptl_absorpt_correction_type multi-scan
_exptl_absorpt_process_details '(<i>CrysAlis PRO</i>; Agilent, 2013)'
_exptl_crystal_colour colourless
_exptl_crystal_density_diffrn 1.655
_exptl_crystal_density_method 'not measured'
_exptl_crystal_description plate
_exptl_crystal_F_000 840
_exptl_crystal_size_max 0.35
_exptl_crystal_size_mid 0.35
_exptl_crystal_size_min 0.06
_refine_diff_density_max 1.261
_refine_diff_density_min -2.192
_refine_ls_extinction_method none
_refine_ls_goodness_of_fit_ref 1.186
_refine_ls_hydrogen_treatment constr
_refine_ls_matrix_type full
_refine_ls_number_parameters 210
_refine_ls_number_reflns 3353
_refine_ls_number_restraints 0
_refine_ls_restrained_S_all 1.186
_refine_ls_R_factor_all 0.0912
_refine_ls_R_factor_gt 0.0708
_refine_ls_shift/su_max 0.001
_refine_ls_shift/su_mean 0.000
_refine_ls_structure_factor_coef Fsqd
_refine_ls_weighting_details 'calc w=1/[\s^2^(Fo^2^)+(0.0200P)^2^+18.34P] where P=(Fo^2^+2Fc^2^)/3'
_refine_ls_weighting_scheme calc
_refine_ls_wR_factor_gt 0.1352
_refine_ls_wR_factor_ref 0.1435
_reflns_number_gt 2552
_reflns_number_total 3353
_reflns_threshold_expression I>2\s(I)
_cod_data_source_file wm2798sup1.cif
_cod_data_source_block I
_cod_original_sg_symbol_H-M 'P 2/c'
_cod_database_code 2239075
_cod_database_fobs_code 2239075

loop_
_symmetry_equiv_pos_as_xyz
'x, y, z'
'-x, y, -z+1/2'
'-x, -y, -z'
'x, -y, z+1/2'

loop_
_atom_site_aniso_label
_atom_site_aniso_U_11
_atom_site_aniso_U_22
_atom_site_aniso_U_33
_atom_site_aniso_U_12
_atom_site_aniso_U_13
_atom_site_aniso_U_23
Cs1 0.0221(5) 0.0212(5) 0.0350(5) 0.0000 0.0041(5) 0.0000
Cs2 0.0232(5) 0.0238(6) 0.0438(6) 0.0000 0.0075(6) 0.0000
O13A 0.056(5) 0.027(5) 0.028(4) -0.001(6) 0.003(4) -0.006(4)
O13B 0.047(5) 0.026(4) 0.016(4) -0.004(5) 0.000(4) 0.000(3)
O14A 0.046(6) 0.033(5) 0.006(3) -0.003(4) -0.006(3) -0.005(3)
O14B 0.055(5) 0.025(4) 0.013(4) -0.004(5) -0.015(4) -0.005(3)
C1A 0.022(6) 0.022(6) 0.030(6) 0.003(5) 0.006(5) -0.009(5)
C1B 0.020(5) 0.034(6) 0.022(5) 0.004(6) 0.005(5) -0.007(5)
C2A 0.038(7) 0.027(6) 0.039(6) -0.004(7) 0.007(6) 0.003(6)
C2B 0.027(6) 0.028(6) 0.027(6) 0.007(6) 0.000(5) -0.003(5)
C3A 0.044(9) 0.021(7) 0.059(9) 0.012(6) -0.002(7) -0.024(6)
C3B 0.043(8) 0.050(8) 0.027(6) 0.026(8) 0.005(5) 0.000(7)
C4A 0.031(7) 0.059(10) 0.033(7) 0.006(8) -0.001(6) -0.022(7)
C4B 0.037(7) 0.053(8) 0.030(7) -0.011(8) -0.003(6) -0.012(6)
C5A 0.035(7) 0.048(7) 0.035(6) -0.003(8) 0.005(6) 0.012(7)
C5B 0.029(7) 0.021(6) 0.054(8) -0.005(6) 0.006(6) -0.004(6)
C6A 0.031(7) 0.027(7) 0.030(6) -0.007(6) 0.005(5) 0.004(5)
C6B 0.032(7) 0.027(6) 0.032(6) -0.002(6) 0.002(5) -0.002(6)
C11A 0.035(7) 0.029(6) 0.032(6) -0.002(7) 0.006(6) 0.002(6)
C11B 0.030(6) 0.021(6) 0.021(5) -0.004(5) -0.001(4) 0.001(5)
C12A 0.036(6) 0.017(6) 0.016(5) -0.008(5) 0.002(4) -0.008(5)
C12B 0.038(7) 0.013(5) 0.027(6) -0.009(5) 0.001(5) 0.006(5)
C13A 0.021(6) 0.036(8) 0.027(6) -0.002(6) 0.003(5) 0.002(5)
C13B 0.023(6) 0.043(8) 0.015(5) 0.000(6) -0.001(5) -0.010(6)

loop_
_atom_site_type_symbol
_atom_site_label
_atom_site_fract_x
_atom_site_fract_y
_atom_site_fract_z
_atom_site_U_iso_or_equiv
_atom_site_thermal_displace_type
_atom_site_calc_flag
_atom_site_refinement_flags
_atom_site_occupancy
Cs Cs1 0.50000 0.6438(2) 0.25000 0.0261(3) Uani d S 1.000
Cs Cs2 0.00000 0.6257(2) 0.25000 0.0300(3) Uani d S 1.000
O O13A 0.2828(13) -0.1322(15) 0.3028(2) 0.037(3) Uani d . 1.000
O O13B 0.2180(12) 0.3903(14) 0.20079(19) 0.030(3) Uani d . 1.000
O O14A 0.3036(12) 0.2355(14) 0.28374(18) 0.029(3) Uani d . 1.000
O O14B 0.2197(13) 0.0396(14) 0.22718(18) 0.033(3) Uani d . 1.000
C C1A 0.5037(15) 0.4316(19) 0.3905(3) 0.025(3) Uani d . 1.000
C C1B 0.0000(15) 0.079(2) 0.1031(3) 0.025(3) Uani d . 1.000
C C2A 0.5963(19) 0.636(2) 0.3964(3) 0.035(4) Uani d . 1.000
C C2B 0.0132(16) 0.208(2) 0.0728(3) 0.028(3) Uani d . 1.000
C C3A 0.6620(19) 0.707(2) 0.4301(4) 0.042(5) Uani d . 1.000
C C3B -0.0664(16) 0.128(3) 0.0403(3) 0.040(4) Uani d . 1.000
C C4A 0.6346(18) 0.574(3) 0.4585(3) 0.042(5) Uani d . 1.000
C C4B -0.1524(18) -0.082(2) 0.0373(3) 0.041(4) Uani d . 1.000
C C5A 0.5426(19) 0.373(3) 0.4529(3) 0.039(4) Uani d . 1.000
C C5B -0.1628(16) -0.210(2) 0.0668(3) 0.035(4) Uani d . 1.000
C C6A 0.4764(15) 0.299(2) 0.4191(3) 0.029(4) Uani d . 1.000
C C6B -0.0870(15) -0.133(2) 0.0997(3) 0.031(4) Uani d . 1.000
C C11A 0.4356(17) 0.359(2) 0.3541(3) 0.032(4) Uani d . 1.000
C C11B 0.0831(14) 0.173(2) 0.1369(3) 0.025(3) Uani d . 1.000
C C12A 0.3722(13) 0.155(2) 0.3444(3) 0.023(3) Uani d . 1.000
C C12B 0.1178(15) 0.054(2) 0.1672(3) 0.026(3) Uani d . 1.000
C C13A 0.3148(16) 0.076(2) 0.3078(3) 0.028(4) Uani d . 1.000
C C13B 0.1901(15) 0.176(2) 0.1998(3) 0.027(4) Uani d . 1.000
H H2A 0.61560 0.73090 0.37720 0.0410 Uiso c R 1.000
H H2B 0.07640 0.35110 0.07440 0.0340 Uiso c R 1.000
H H3A 0.72650 0.84820 0.43360 0.0510 Uiso c R 1.000
H H3B -0.06090 0.21990 0.02000 0.0480 Uiso c R 1.000
H H4A 0.67930 0.62310 0.48150 0.0500 Uiso c R 1.000
H H4B -0.20410 -0.13800 0.01520 0.0490 Uiso c R 1.000
H H5A 0.52280 0.28000 0.47230 0.0470 Uiso c R 1.000
H H5B -0.22320 -0.35490 0.06480 0.0410 Uiso c R 1.000
H H6A 0.41240 0.15700 0.41580 0.0350 Uiso c R 1.000
H H6B -0.09500 -0.22560 0.11970 0.0370 Uiso c R 1.000
H H11A 0.43910 0.47280 0.33640 0.0380 Uiso c R 1.000
H H11B 0.11540 0.33430 0.13740 0.0290 Uiso c R 1.000
H H12A 0.36110 0.04540 0.36230 0.0280 Uiso c R 1.000
H H12B 0.09570 -0.10990 0.16760 0.0320 Uiso c R 1.000
H H14B 0.26080 0.13620 0.25500 0.0500 Uiso d R 1.000

loop_
_atom_type_symbol
_atom_type_description
_atom_type_scat_dispersion_real
_atom_type_scat_dispersion_imag
_atom_type_scat_source
C C 0.0033 0.0016 'International Tables Vol C Tables 4.2.6.8 and 6.1.1.4'
H H 0.0000 0.0000 'International Tables Vol C Tables 4.2.6.8 and 6.1.1.4'
O O 0.0106 0.0060 'International Tables Vol C Tables 4.2.6.8 and 6.1.1.4'
Cs Cs -0.3680 2.1192 'International Tables Vol C Tables 4.2.6.8 and 6.1.1.4'

loop_
_geom_angle_atom_site_label_1
_geom_angle_atom_site_label_2
_geom_angle_atom_site_label_3
_geom_angle_site_symmetry_1
_geom_angle_site_symmetry_3
_geom_angle
_geom_angle_publ_flag
O13B Cs1 O14A . . 64.0(2) no
O13A Cs1 O13B 1_565 . 100.7(2) no
O13B Cs1 O14B . 1_565 75.9(2) no
O13B Cs1 O13B . 2_655 123.7(2) no
O13B Cs1 O14A . 2_655 75.4(2) no
O13A Cs1 O13B 2_665 . 101.5(2) no
O13B Cs1 O14B . 2_665 155.98(19) no
O13A Cs1 O14A 1_565 . 71.5(2) no
O14A Cs1 O14B . 1_565 105.9(2) no
O13B Cs1 O14A 2_655 . 75.4(2) no
O14A Cs1 O14A . 2_655 86.0(2) no
O13A Cs1 O14A 2_665 . 156.1(2) no
O14A Cs1 O14B . 2_665 139.65(18) no
O13A Cs1 O14B 1_565 1_565 58.0(2) no
O13A Cs1 O13B 1_565 2_655 101.5(2) no
O13A Cs1 O14A 1_565 2_655 156.1(2) no
O13A Cs1 O13A 1_565 2_665 131.9(2) no
O13A Cs1 O14B 1_565 2_665 87.3(2) no
O13B Cs1 O14B 2_655 1_565 155.98(19) no
O14A Cs1 O14B 2_655 1_565 139.65(18) no
O13A Cs1 O14B 2_665 1_565 87.3(2) no
O14B Cs1 O14B 1_565 2_665 89.8(2) no
O13B Cs1 O14A 2_655 2_655 64.0(2) no
O13A Cs1 O13B 2_665 2_655 100.7(2) no
O13B Cs1 O14B 2_655 2_665 75.9(2) no
O13A Cs1 O14A 2_665 2_655 71.5(2) no
O14A Cs1 O14B 2_655 2_665 105.9(2) no
O13A Cs1 O14B 2_665 2_665 58.0(2) no
O13B Cs2 O14A . . 61.58(19) no
O13A Cs2 O13B 1_565 . 101.2(2) no
O13B Cs2 O14B . 1_565 76.6(2) no
O13B Cs2 O13B . 2_555 128.1(2) no
O13B Cs2 O14A . 2_555 84.2(2) no
O13A Cs2 O13B 2_565 . 101.3(2) no
O13B Cs2 O14B . 2_565 153.1(2) no
O13A Cs2 O14A 1_565 . 69.2(2) no
O14A Cs2 O14B . 1_565 102.6(2) no
O13B Cs2 O14A 2_555 . 84.2(2) no
O14A Cs2 O14A . 2_555 97.7(2) no
O13A Cs2 O14A 2_565 . 160.1(2) no
O14A Cs2 O14B . 2_565 140.74(18) no
O13A Cs2 O14B 1_565 1_565 58.8(2) no
O13A Cs2 O13B 1_565 2_555 101.3(2) no
O13A Cs2 O14A 1_565 2_555 160.1(2) no
O13A Cs2 O13A 1_565 2_565 127.3(2) no
O13A Cs2 O14B 1_565 2_565 81.3(2) no
O13B Cs2 O14B 2_555 1_565 153.1(2) no
O14A Cs2 O14B 2_555 1_565 140.74(18) no
O13A Cs2 O14B 2_565 1_565 81.3(2) no
O14B Cs2 O14B 1_565 2_565 82.2(2) no
O13B Cs2 O14A 2_555 2_555 61.58(19) no
O13A Cs2 O13B 2_565 2_555 101.2(2) no
O13B Cs2 O14B 2_555 2_565 76.6(2) no
O13A Cs2 O14A 2_565 2_555 69.2(2) no
O14A Cs2 O14B 2_555 2_565 102.6(2) no
O13A Cs2 O14B 2_565 2_565 58.8(2) no
Cs1 O13A C13A 1_545 . 112.3(8) no
Cs2 O13A C13A 1_545 . 130.2(8) no
Cs1 O13A Cs2 1_545 1_545 78.11(18) no
Cs1 O13B Cs2 . . 79.91(18) no
Cs1 O13B C13B . . 126.3(7) no
Cs2 O13B C13B . . 109.7(7) no
Cs1 O14A Cs2 . . 73.59(16) no
Cs1 O14A C13A . . 145.6(8) no
Cs2 O14A C13A . . 135.0(8) no
Cs1 O14B C13B 1_545 . 132.6(7) no
Cs2 O14B C13B 1_545 . 129.8(7) no
Cs1 O14B Cs2 1_545 1_545 77.04(18) no
Cs1 O14A H14B . . 93.00 no
Cs2 O14A H14B . . 83.00 no
Cs2 O14B H14B 1_545 . 100.00 no
Cs1 O14B H14B 1_545 . 90.00 no
C13B O14B H14B . . 116.00 no
C6A C1A C11A . . 122.0(10) no
C2A C1A C6A . . 118.1(11) no
C2A C1A C11A . . 119.9(10) no
C2B C1B C6B . . 118.4(11) no
C2B C1B C11B . . 118.4(10) no
C6B C1B C11B . . 123.2(10) no
C1A C2A C3A . . 121.0(11) no
C1B C2B C3B . . 120.4(12) no
C2A C3A C4A . . 120.7(12) no
C2B C3B C4B . . 120.6(12) no
C3A C4A C5A . . 118.7(12) no
C3B C4B C5B . . 119.0(11) no
C4A C5A C6A . . 121.2(12) no
C4B C5B C6B . . 121.7(11) no
C1A C6A C5A . . 120.4(11) no
C1B C6B C5B . . 119.8(11) no
C1A C11A C12A . . 126.2(11) no
C1B C11B C12B . . 126.6(11) no
C11A C12A C13A . . 126.4(11) no
C11B C12B C13B . . 120.7(10) no
O13A C13A C12A . . 118.0(10) no
O13A C13A O14A . . 125.2(11) no
O14A C13A C12A . . 116.9(10) no
O14B C13B C12B . . 114.4(10) no
O13B C13B O14B . . 123.4(10) no
O13B C13B C12B . . 122.2(10) no
C1A C2A H2A . . 120.00 no
C3A C2A H2A . . 119.00 no
C1B C2B H2B . . 120.00 no
C3B C2B H2B . . 120.00 no
C2A C3A H3A . . 120.00 no
C4A C3A H3A . . 120.00 no
C2B C3B H3B . . 120.00 no
C4B C3B H3B . . 120.00 no
C3A C4A H4A . . 121.00 no
C5A C4A H4A . . 121.00 no
C3B C4B H4B . . 121.00 no
C5B C4B H4B . . 120.00 no
C4A C5A H5A . . 119.00 no
C6A C5A H5A . . 119.00 no
C4B C5B H5B . . 119.00 no
C6B C5B H5B . . 119.00 no
C1A C6A H6A . . 120.00 no
C5A C6A H6A . . 120.00 no
C1B C6B H6B . . 120.00 no
C5B C6B H6B . . 120.00 no
C1A C11A H11A . . 117.00 no
C12A C11A H11A . . 117.00 no
C1B C11B H11B . . 117.00 no
C12B C11B H11B . . 117.00 no
C11A C12A H12A . . 117.00 no
C13A C12A H12A . . 117.00 no
C11B C12B H12B . . 120.00 no
C13B C12B H12B . . 120.00 no

loop_
_geom_bond_atom_site_label_1
_geom_bond_atom_site_label_2
_geom_bond_site_symmetry_2
_geom_bond_distance
_geom_bond_publ_flag
Cs1 O13B . 3.060(8) yes
Cs1 O14A . 3.182(8) yes
Cs1 O13A 1_565 3.132(9) yes
Cs1 O14B 1_565 3.183(9) yes
Cs1 O13B 2_655 3.060(8) yes
Cs1 O14A 2_655 3.182(8) yes
Cs1 O13A 2_665 3.132(9) yes
Cs1 O14B 2_665 3.183(9) yes
Cs2 O13B . 3.063(8) yes
Cs2 O14A . 3.377(9) yes
Cs2 O13A 1_565 3.108(9) yes
Cs2 O14B 1_565 3.130(9) yes
Cs2 O13B 2_555 3.063(8) yes
Cs2 O14A 2_555 3.377(9) yes
Cs2 O13A 2_565 3.108(9) yes
Cs2 O14B 2_565 3.130(9) yes
O13A C13A . 1.222(14) no
O13B C13B . 1.240(14) no
O14A C13A . 1.297(14) no
O14B C13B . 1.309(14) no
O14B H14B . 1.2100 no
C1A C11A . 1.492(16) no
C1A C2A . 1.374(17) no
C1A C6A . 1.386(16) no
C1B C11B . 1.475(16) no
C1B C6B . 1.385(16) no
C1B C2B . 1.404(16) no
C2A C3A . 1.392(19) no
C2B C3B . 1.397(17) no
C3A C4A . 1.38(2) no
C3B C4B . 1.37(2) no
C4A C5A . 1.35(2) no
C4B C5B . 1.371(16) no
C5A C6A . 1.401(17) no
C5B C6B . 1.396(16) no
C11A C12A . 1.298(16) no
C11B C12B . 1.349(16) no
C12A C13A . 1.493(16) no
C12B C13B . 1.480(16) no
C2A H2A . 0.9500 no
C2B H2B . 0.9500 no
C3A H3A . 0.9500 no
C3B H3B . 0.9500 no
C4A H4A . 0.9500 no
C4B H4B . 0.9500 no
C5A H5A . 0.9500 no
C5B H5B . 0.9500 no
C6A H6A . 0.9500 no
C6B H6B . 0.9500 no
C11A H11A . 0.9500 no
C11B H11B . 0.9500 no
C12A H12A . 0.9500 no
C12B H12B . 0.9500 no

loop_
_geom_hbond_atom_site_label_D
_geom_hbond_atom_site_label_H
_geom_hbond_atom_site_label_A
_geom_hbond_distance_DH
_geom_hbond_distance_HA
_geom_hbond_distance_DA
_geom_hbond_angle_DHA
_geom_hbond_publ_flag
O14B H14B O14A 1.21 1.25 2.462(10) 180 yes
C11B H11B O13B 0.95 2.49 2.830(14) 101 no

loop_
_geom_torsion_atom_site_label_1
_geom_torsion_atom_site_label_2
_geom_torsion_atom_site_label_3
_geom_torsion_atom_site_label_4
_geom_torsion_site_symmetry_1
_geom_torsion_site_symmetry_3
_geom_torsion
_geom_torsion_publ_flag
O14A Cs1 O13B Cs2 . . 65.6(2) no
O14A Cs1 O13B C13B . . -41.6(9) no
O13A Cs1 O13B Cs2 1_565 . 2.5(2) no
O13A Cs1 O13B C13B 1_565 . -104.7(9) no
O14B Cs1 O13B Cs2 1_565 . -50.38(19) no
O14B Cs1 O13B C13B 1_565 . -157.5(9) no
O13B Cs1 O13B Cs2 2_655 . 114.2(2) no
O13B Cs1 O13B C13B 2_655 . 7.0(10) no
O14A Cs1 O13B Cs2 2_655 . 158.3(2) no
O14A Cs1 O13B C13B 2_655 . 51.2(9) no
O13A Cs1 O13B Cs2 2_665 . -134.6(2) no
O13A Cs1 O13B C13B 2_665 . 118.3(9) no
O14B Cs1 O13B Cs2 2_665 . -105.2(5) no
O14B Cs1 O13B C13B 2_665 . 147.6(9) no
O13B Cs1 O14A Cs2 . . -57.9(2) no
O13B Cs1 O14A C13A . . 151.0(13) no
O13A Cs1 O14A Cs2 1_565 . 54.52(19) no
O13A Cs1 O14A C13A 1_565 . -96.5(12) no
O14B Cs1 O14A Cs2 1_565 . 7.10(18) no
O14B Cs1 O14A C13A 1_565 . -143.9(12) no
O13B Cs1 O14A Cs2 2_655 . 162.23(19) no
O13B Cs1 O14A C13A 2_655 . 11.2(12) no
O14A Cs1 O14A Cs2 2_655 . -133.66(17) no
O14A Cs1 O14A C13A 2_655 . 75.3(12) no
O13A Cs1 O14A Cs2 2_665 . -114.2(5) no
O13A Cs1 O14A C13A 2_665 . 94.7(13) no
O14B Cs1 O14A Cs2 2_665 . 116.3(3) no
O14B Cs1 O14A C13A 2_665 . -34.7(14) no
O13B Cs1 O13A Cs2 . 1_565 -2.5(2) no
O14A Cs1 O13A Cs2 . 1_565 -60.15(19) no
O13B Cs1 O14B Cs2 . 1_565 49.60(18) no
O14A Cs1 O14B Cs2 . 1_565 -7.55(19) no
O14A Cs2 O13B Cs1 . . -61.2(2) no
O14A Cs2 O13B C13B . . 63.9(7) no
O13A Cs2 O13B Cs1 1_565 . -2.5(2) no
O13A Cs2 O13B C13B 1_565 . 122.6(7) no
O14B Cs2 O13B Cs1 1_565 . 51.35(19) no
O14B Cs2 O13B C13B 1_565 . 176.5(8) no
O13B Cs2 O13B Cs1 2_555 . -116.5(2) no
O13B Cs2 O13B C13B 2_555 . 8.6(8) no
O14A Cs2 O13B Cs1 2_555 . -163.16(19) no
O14A Cs2 O13B C13B 2_555 . -38.1(7) no
O13A Cs2 O13B Cs1 2_565 . 129.5(2) no
O13A Cs2 O13B C13B 2_565 . -105.4(7) no
O14B Cs2 O13B Cs1 2_565 . 90.3(5) no
O14B Cs2 O13B C13B 2_565 . -144.6(7) no
O13B Cs2 O14A Cs1 . . 59.9(2) no
O13B Cs2 O14A C13A . . -142.9(10) no
O13A Cs2 O14A Cs1 1_565 . -56.3(2) no
O13A Cs2 O14A C13A 1_565 . 100.9(10) no
O14B Cs2 O14A Cs1 1_565 . -7.12(18) no
O14B Cs2 O14A C13A 1_565 . 150.1(9) no
O13B Cs2 O14A Cs1 2_555 . -160.72(18) no
O13B Cs2 O14A C13A 2_555 . -3.5(9) no
O14A Cs2 O14A Cs1 2_555 . 139.03(16) no
O14A Cs2 O14A C13A 2_555 . -63.8(10) no
O14B Cs2 O14A Cs1 2_565 . -100.2(3) no
O14B Cs2 O14A C13A 2_565 . 57.0(11) no
O13B Cs2 O13A Cs1 . 1_565 2.5(2) no
O14A Cs2 O13A Cs1 . 1_565 56.01(18) no
O13B Cs2 O14B Cs1 . 1_565 -49.32(18) no
O14A Cs2 O14B Cs1 . 1_565 7.01(18) no
Cs1 O13A C13A O14A 1_545 . 56.2(15) no
Cs1 O13A C13A C12A 1_545 . -123.5(9) no
Cs2 O13A C13A O14A 1_545 . -37.0(18) no
Cs2 O13A C13A C12A 1_545 . 143.3(8) no
Cs1 O13B C13B O14B . . 31.2(16) no
Cs1 O13B C13B C12B . . -149.6(8) no
Cs2 O13B C13B O14B . . -60.7(13) no
Cs2 O13B C13B C12B . . 118.6(10) no
Cs1 O14A C13A O13A . . -125.8(12) no
Cs1 O14A C13A C12A . . 54.0(17) no
Cs2 O14A C13A O13A . . 95.3(14) no
Cs2 O14A C13A C12A . . -85.0(13) no
Cs1 O14B C13B O13B 1_545 . -109.4(12) no
Cs1 O14B C13B C12B 1_545 . 71.3(13) no
Cs2 O14B C13B O13B 1_545 . 138.9(10) no
Cs2 O14B C13B C12B 1_545 . -40.4(14) no
C6A C1A C2A C3A . . 0.5(19) no
C11A C1A C2A C3A . . -179.7(12) no
C2A C1A C6A C5A . . -0.2(18) no
C11A C1A C6A C5A . . 179.9(12) no
C2A C1A C11A C12A . . 167.7(13) no
C6A C1A C11A C12A . . -13(2) no
C6B C1B C2B C3B . . 2.8(18) no
C11B C1B C2B C3B . . -178.7(11) no
C2B C1B C6B C5B . . -1.7(18) no
C11B C1B C6B C5B . . 179.8(11) no
C2B C1B C11B C12B . . -164.0(12) no
C6B C1B C11B C12B . . 14.4(19) no
C1A C2A C3A C4A . . 0(2) no
C1B C2B C3B C4B . . -3(2) no
C2A C3A C4A C5A . . 0(2) no
C2B C3B C4B C5B . . 2(2) no
C3A C4A C5A C6A . . 0(2) no
C3B C4B C5B C6B . . -1(2) no
C4A C5A C6A C1A . . 0(2) no
C4B C5B C6B C1B . . 0.7(19) no
C1A C11A C12A C13A . . -175.6(12) no
C1B C11B C12B C13B . . -175.3(11) no
C11A C12A C13A O13A . . 169.0(13) no
C11A C12A C13A O14A . . -10.7(18) no
C11B C12B C13B O13B . . 1.6(18) no
C11B C12B C13B O14B . . -179.2(11) no
